data_7159456
loop_
_publ_author_name
'Yamamoto, Koji'
'Matsui, Shun'
'Kato, Shin-Ichiro'
'Nakamura, Yosuke'

_publ_section_title
;
 A series of boron difluoride complexes of azinylcarbazoles: synthesis and
 structure-property relationships.
;
_journal_issue 26
_journal_name_full 'Organic &amp; biomolecular chemistry'
_journal_page_first 5398
_journal_page_last 5405
_journal_paper_doi 10.1039/d3ob00795b
_journal_volume 21
_journal_year 2023
_chemical_formula_moiety 'C20 H13 B F2 N2'
_chemical_formula_sum 'C20 H13 B F2 N2'
_chemical_formula_weight 330.13
_space_group_crystal_system monoclinic
_space_group_IT_number 14
_space_group_name_Hall '-P 2yn'
_space_group_name_H-M_alt 'P 1 21/n 1'
_atom_sites_solution_hydrogens geom
_atom_sites_solution_primary dual
_audit_creation_date 2023-04-05
_audit_creation_method
;
Olex2 1.3
(compiled 2020.11.12 svn.r5f609507 for OlexSys, GUI svn.r6408)
;
_audit_update_record
;
2023-04-05 deposited with the CCDC.	2023-06-14 downloaded from the CCDC.
;
_cell_angle_alpha 90
_cell_angle_beta 95.475(2)
_cell_angle_gamma 90
_cell_formula_units_Z 4
_cell_length_a 7.4073(2)
_cell_length_b 12.8859(3)
_cell_length_c 15.5809(3)
_cell_measurement_reflns_used 20003
_cell_measurement_temperature 120
_cell_measurement_theta_max 29.9560
_cell_measurement_theta_min 2.6410
_cell_volume 1480.41(6)
_computing_cell_refinement 'CrysAlisPro 1.171.42.72a (Rigaku OD, 2022)'
_computing_data_collection 'CrysAlisPro 1.171.42.72a (Rigaku OD, 2022)'
_computing_data_reduction 'CrysAlisPro 1.171.42.72a (Rigaku OD, 2022)'
_computing_molecular_graphics 'Olex2 1.3 (Dolomanov et al., 2009)'
_computing_publication_material 'Olex2 1.3 (Dolomanov et al., 2009)'
_computing_structure_refinement 'SHELXL 2018/3 (Sheldrick, 2015)'
_computing_structure_solution 'SHELXT 2018/2 (Sheldrick, 2018)'
_diffrn_ambient_temperature 120
_diffrn_detector PILT
_diffrn_detector_area_resol_mean 5.8140
_diffrn_measured_fraction_theta_full 1.000
_diffrn_measured_fraction_theta_max 0.921
_diffrn_measurement_details
;
List of Runs (angles in degrees, time in seconds):

  # Type    Start    End  Width  t~exp~   \w     \q     \k     \f   Frames
#--------------------------------------------------------------------------
  1  \w   -103.00  77.00   0.25    5.00    --  -13.00  55.00 -36.00  720
  2  \w   -103.00  77.00   0.25    5.00    --  -13.00  55.00 108.00  720
  3  \w    -68.25  30.00   0.25    5.00    --  -13.00  55.00-108.00  393
  4  \w    -90.00 -29.00   0.25    5.00    --  -13.00  55.00  36.00  244
  5  \w    -99.00  -8.00   0.25    5.00    --  -13.00  27.00-180.00  364
  6  \w   -103.00 -38.00   0.25    5.00    --  -13.00  55.00-180.00  260
;
_diffrn_measurement_device 'AFC11 (Right): Eulerian 3 circle'
_diffrn_measurement_device_type 'Rigaku Pilatus 200K'
_diffrn_measurement_method '\w scans'
_diffrn_orient_matrix_type 'CrysAlisPro convention (1999,Acta A55,543-557)'
_diffrn_orient_matrix_UB_11 0.0391451000
_diffrn_orient_matrix_UB_12 0.0471536000
_diffrn_orient_matrix_UB_13 0.0162772000
_diffrn_orient_matrix_UB_21 -0.0260528000
_diffrn_orient_matrix_UB_22 0.0245670000
_diffrn_orient_matrix_UB_23 -0.0400015000
_diffrn_orient_matrix_UB_31 -0.0839015000
_diffrn_orient_matrix_UB_32 0.0143943000
_diffrn_orient_matrix_UB_33 0.0149796000
_diffrn_radiation_monochromator Confocal
_diffrn_radiation_probe x-ray
_diffrn_radiation_type 'Mo K\a'
_diffrn_radiation_wavelength 0.71073
_diffrn_reflns_av_R_equivalents 0.0212
_diffrn_reflns_av_unetI/netI 0.0098
_diffrn_reflns_Laue_measured_fraction_full 1.000
_diffrn_reflns_Laue_measured_fraction_max 0.921
_diffrn_reflns_limit_h_max 10
_diffrn_reflns_limit_h_min -10
_diffrn_reflns_limit_k_max 17
_diffrn_reflns_limit_k_min -17
_diffrn_reflns_limit_l_max 20
_diffrn_reflns_limit_l_min -20
_diffrn_reflns_number 24291
_diffrn_reflns_point_group_measured_fraction_full 1.000
_diffrn_reflns_point_group_measured_fraction_max 0.921
_diffrn_reflns_theta_full 25.242
_diffrn_reflns_theta_max 29.905
_diffrn_reflns_theta_min 2.055
_diffrn_source 'Rotating Anode'
_diffrn_source_type 'Enhance (Mo) X-ray Source'
_exptl_absorpt_coefficient_mu 0.105
_exptl_absorpt_correction_T_max 1.00000
_exptl_absorpt_correction_T_min 0.60360
_exptl_absorpt_correction_type multi-scan
_exptl_absorpt_process_details
;
CrysAlisPro 1.171.42.72a (Rigaku Oxford Diffraction, 2022)
Empirical absorption correction using spherical harmonics,
implemented in SCALE3 ABSPACK scaling algorithm.
;
_exptl_crystal_colour 'clear yellow'
_exptl_crystal_colour_lustre clear
_exptl_crystal_colour_primary yellow
_exptl_crystal_density_diffrn 1.481
_exptl_crystal_description block
_exptl_crystal_F_000 680
_exptl_crystal_size_max 0.62
_exptl_crystal_size_mid 0.5
_exptl_crystal_size_min 0.2
_refine_diff_density_max 0.392
_refine_diff_density_min -0.353
_refine_diff_density_rms 0.091
_refine_ls_extinction_method none
_refine_ls_goodness_of_fit_ref 1.035
_refine_ls_hydrogen_treatment constr
_refine_ls_matrix_type full
_refine_ls_number_parameters 227
_refine_ls_number_reflns 3939
_refine_ls_number_restraints 0
_refine_ls_restrained_S_all 1.035
_refine_ls_R_factor_all 0.0444
_refine_ls_R_factor_gt 0.0425
_refine_ls_shift/su_max 0.001
_refine_ls_shift/su_mean 0.000
_refine_ls_structure_factor_coef Fsqd
_refine_ls_weighting_details 'w=1/[\s^2^(Fo^2^)+(0.0749P)^2^+0.4532P] where P=(Fo^2^+2Fc^2^)/3'
_refine_ls_weighting_scheme calc
_refine_ls_wR_factor_gt 0.1204
_refine_ls_wR_factor_ref 0.1219
_reflns_Friedel_coverage 0.000
_reflns_number_gt 3667
_reflns_number_total 3939
_reflns_threshold_expression 'I > 2\s(I)'
_cod_data_source_file d3ob00795b2.cif
_cod_data_source_block fullconjugate_2_autored
_cod_database_code 7159456
_shelx_shelxl_version_number 2018/3
_chemical_oxdiff_formula 'C20 H13 B F2 N2'
_chemical_oxdiff_usercomment 'Recryst. from CH2Cl2-Bu2O'
_shelx_space_group_comment
;
The symmetry employed for this shelxl refinement is uniquely defined
by the following loop, which should always be used as a source of
symmetry information in preference to the above space-group names.
They are only intended as comments.
;
_reflns_odcompleteness_completeness 92.12
_reflns_odcompleteness_iscentric 1
_reflns_odcompleteness_theta 29.84
_olex2_refinement_description
;
1. Fixed Uiso
 At 1.2 times of:
  All C(H) groups
 At 1.5 times of:
  All C(H,H,H) groups
2.a Aromatic/amide H refined with riding coordinates:
 C00D(H00D), C00E(H00E), C00F(H00F), C00G(H00G), C00H(H00H), C00I(H00I),
 C00J(H00J), C00K(H00K), C00M(H00M), C00N(H00N)
2.b Idealised Me refined as rotating group:
 C00O(H00A,H00B,H00C)
;
_olex2_submission_special_instructions 'No special instructions were received'
_oxdiff_exptl_absorpt_empirical_details
;
Empirical correction (ABSPACK) includes:
- Absorption correction using spherical harmonics
- Frame scaling
- Detector area scaling
;
_oxdiff_exptl_absorpt_empirical_full_max 1.354
_oxdiff_exptl_absorpt_empirical_full_min 0.528

loop_
_space_group_symop_operation_xyz
'x, y, z'
'-x+1/2, y+1/2, -z+1/2'
'-x, -y, -z'
'x-1/2, -y-1/2, z-1/2'

loop_
_atom_site_label
_atom_site_type_symbol
_atom_site_fract_x
_atom_site_fract_y
_atom_site_fract_z
_atom_site_U_iso_or_equiv
_atom_site_adp_type
_atom_site_occupancy
_atom_site_site_symmetry_order
_atom_site_calc_flag
_atom_site_refinement_flags_posn
_atom_site_refinement_flags_adp
_atom_site_refinement_flags_occupancy
_atom_site_disorder_assembly
_atom_site_disorder_group
F001 F 0.81897(10) 0.94169(5) 0.56814(5) 0.03485(19) Uani 1 1 d . . . . .
F002 F 0.65766(10) 0.86587(6) 0.45426(5) 0.03469(19) Uani 1 1 d . . . . .
N003 N 0.94363(11) 0.78733(6) 0.50752(5) 0.01943(18) Uani 1 1 d . . . . .
N004 N 0.66871(11) 0.78025(6) 0.59267(5) 0.01900(18) Uani 1 1 d . . . . .
C005 C 0.63231(13) 0.64217(8) 0.68316(6) 0.0196(2) Uani 1 1 d . . . . .
C006 C 0.89777(13) 0.64234(7) 0.59997(6) 0.01843(19) Uani 1 1 d . . . . .
C007 C 0.73763(13) 0.68711(7) 0.62301(6) 0.01835(19) Uani 1 1 d . . . . .
C008 C 1.16499(13) 0.64791(8) 0.51871(6) 0.0213(2) Uani 1 1 d . . . . .
C009 C 1.00261(13) 0.69337(8) 0.54118(6) 0.01889(19) Uani 1 1 d . . . . .
C00A C 0.95321(14) 0.54655(8) 0.63757(6) 0.0208(2) Uani 1 1 d . . . . .
C00B C 0.51248(13) 0.79798(7) 0.63447(6) 0.01892(19) Uani 1 1 d . . . . .
C00C C 0.48560(13) 0.71416(8) 0.69072(6) 0.0197(2) Uani 1 1 d . . . . .
C00D C 0.68940(14) 0.54689(8) 0.72080(7) 0.0230(2) Uani 1 1 d . . . . .
H00D H 0.620790 0.514886 0.761992 0.028 Uiso 1 1 calc R U . . .
C00E C 1.11767(14) 0.50127(8) 0.61312(7) 0.0238(2) Uani 1 1 d . . . . .
H00E H 1.156850 0.436268 0.636880 0.029 Uiso 1 1 calc R U . . .
C00F C 1.04367(14) 0.83655(8) 0.45263(7) 0.0236(2) Uani 1 1 d . . . . .
H00F H 1.002840 0.901686 0.429735 0.028 Uiso 1 1 calc R U . . .
C00G C 0.33394(14) 0.71424(8) 0.73810(6) 0.0221(2) Uani 1 1 d . . . . .
H00G H 0.314513 0.658420 0.775970 0.027 Uiso 1 1 calc R U . . .
C00H C 0.39211(14) 0.88137(8) 0.62517(7) 0.0225(2) Uani 1 1 d . . . . .
H00H H 0.410984 0.937565 0.587576 0.027 Uiso 1 1 calc R U . . .
C00I C 0.84570(14) 0.49995(8) 0.69764(7) 0.0237(2) Uani 1 1 d . . . . .
H00I H 0.881830 0.435015 0.722548 0.028 Uiso 1 1 calc R U . . .
C00J C 0.24362(14) 0.87881(9) 0.67314(7) 0.0247(2) Uani 1 1 d . . . . .
H00J H 0.159760 0.934748 0.667932 0.030 Uiso 1 1 calc R U . . .
C00K C 1.21828(14) 0.54956(8) 0.55668(7) 0.0247(2) Uani 1 1 d . . . . .
H00K H 1.326650 0.517589 0.541883 0.030 Uiso 1 1 calc R U . . .
C00L C 0.21256(14) 0.79622(9) 0.72935(7) 0.0236(2) Uani 1 1 d . . . . .
C00M C 1.26495(15) 0.70151(9) 0.46101(7) 0.0264(2) Uani 1 1 d . . . . .
H00M H 1.374625 0.672811 0.444527 0.032 Uiso 1 1 calc R U . . .
C00N C 1.20425(15) 0.79592(9) 0.42811(7) 0.0276(2) Uani 1 1 d . . . . .
H00N H 1.271729 0.832716 0.389077 0.033 Uiso 1 1 calc R U . . .
C00O C 0.04813(15) 0.79776(10) 0.77967(8) 0.0312(3) Uani 1 1 d . . . . .
H00A H 0.037687 0.731010 0.808933 0.047 Uiso 1 1 calc R U . . .
H00B H -0.060933 0.809725 0.740169 0.047 Uiso 1 1 calc R U . . .
H00C H 0.060939 0.853547 0.822572 0.047 Uiso 1 1 calc R U . . .
B00P B 0.76283(15) 0.84764(9) 0.53085(8) 0.0214(2) Uani 1 1 d . . . . .

loop_
_atom_site_aniso_label
_atom_site_aniso_U_11
_atom_site_aniso_U_22
_atom_site_aniso_U_33
_atom_site_aniso_U_23
_atom_site_aniso_U_13
_atom_site_aniso_U_12
F001 0.0366(4) 0.0183(3) 0.0524(5) -0.0047(3) 0.0183(3) -0.0053(3)
F002 0.0286(3) 0.0480(4) 0.0277(3) 0.0160(3) 0.0039(3) 0.0077(3)
N003 0.0204(4) 0.0194(4) 0.0186(4) 0.0003(3) 0.0031(3) -0.0028(3)
N004 0.0194(4) 0.0177(4) 0.0202(4) 0.0017(3) 0.0039(3) 0.0006(3)
C005 0.0197(4) 0.0197(4) 0.0195(4) 0.0005(3) 0.0021(3) -0.0020(3)
C006 0.0189(4) 0.0175(4) 0.0188(4) 0.0000(3) 0.0014(3) -0.0008(3)
C007 0.0189(4) 0.0169(4) 0.0191(4) 0.0003(3) 0.0012(3) -0.0010(3)
C008 0.0191(4) 0.0242(5) 0.0207(4) -0.0034(4) 0.0020(3) -0.0008(3)
C009 0.0189(4) 0.0195(4) 0.0182(4) -0.0016(3) 0.0013(3) -0.0016(3)
C00A 0.0213(4) 0.0191(4) 0.0216(4) 0.0000(3) -0.0004(3) 0.0010(3)
C00B 0.0186(4) 0.0193(4) 0.0189(4) -0.0016(3) 0.0017(3) -0.0010(3)
C00C 0.0198(4) 0.0206(4) 0.0186(4) -0.0003(3) 0.0010(3) -0.0020(3)
C00D 0.0258(5) 0.0212(5) 0.0222(5) 0.0041(3) 0.0032(4) -0.0030(4)
C00E 0.0232(5) 0.0209(5) 0.0268(5) -0.0010(4) -0.0008(4) 0.0041(4)
C00F 0.0249(5) 0.0254(5) 0.0209(4) 0.0031(4) 0.0044(4) -0.0045(4)
C00G 0.0215(4) 0.0253(5) 0.0198(4) -0.0010(3) 0.0029(4) -0.0029(4)
C00H 0.0229(5) 0.0215(4) 0.0230(5) -0.0001(4) 0.0019(4) 0.0019(4)
C00I 0.0269(5) 0.0185(4) 0.0253(5) 0.0046(4) 0.0010(4) 0.0007(4)
C00J 0.0219(5) 0.0260(5) 0.0260(5) -0.0035(4) 0.0019(4) 0.0030(4)
C00K 0.0207(5) 0.0261(5) 0.0271(5) -0.0037(4) 0.0012(4) 0.0041(4)
C00L 0.0196(4) 0.0292(5) 0.0224(5) -0.0046(4) 0.0034(3) -0.0018(4)
C00M 0.0220(5) 0.0339(6) 0.0240(5) -0.0032(4) 0.0060(4) -0.0017(4)
C00N 0.0259(5) 0.0345(6) 0.0235(5) 0.0011(4) 0.0077(4) -0.0052(4)
C00O 0.0230(5) 0.0385(6) 0.0334(6) -0.0058(5) 0.0094(4) -0.0009(4)
B00P 0.0221(5) 0.0188(5) 0.0240(5) 0.0041(4) 0.0053(4) 0.0003(4)

loop_
_atom_type_symbol
_atom_type_description
_atom_type_scat_dispersion_real
_atom_type_scat_dispersion_imag
_atom_type_scat_source
C C 0.0033 0.0016 'International Tables Vol C Tables 4.2.6.8 and 6.1.1.4'
H H 0.0000 0.0000 'International Tables Vol C Tables 4.2.6.8 and 6.1.1.4'
B B 0.0013 0.0007 'International Tables Vol C Tables 4.2.6.8 and 6.1.1.4'
F F 0.0171 0.0103 'International Tables Vol C Tables 4.2.6.8 and 6.1.1.4'
N N 0.0061 0.0033 'International Tables Vol C Tables 4.2.6.8 and 6.1.1.4'

loop_
_geom_angle_atom_site_label_1
_geom_angle_atom_site_label_2
_geom_angle_atom_site_label_3
_geom_angle
_geom_angle_site_symmetry_1
_geom_angle_site_symmetry_3
_geom_angle_publ_flag
C009 N003 B00P 125.23(8) . . ?
C00F N003 C009 118.98(9) . . ?
C00F N003 B00P 115.77(8) . . ?
C007 N004 C00B 106.24(8) . . ?
C007 N004 B00P 122.84(8) . . ?
C00B N004 B00P 130.78(8) . . ?
C007 C005 C00C 105.12(8) . . ?
C007 C005 C00D 118.35(9) . . ?
C00D C005 C00C 136.51(9) . . ?
C007 C006 C009 120.37(9) . . ?
C007 C006 C00A 118.40(9) . . ?
C00A C006 C009 121.23(9) . . ?
N004 C007 C005 112.33(8) . . ?
N004 C007 C006 124.80(9) . . ?
C006 C007 C005 122.83(9) . . ?
C009 C008 C00K 118.08(9) . . ?
C00M C008 C009 118.03(10) . . ?
C00M C008 C00K 123.90(10) . . ?
N003 C009 C006 118.77(9) . . ?
N003 C009 C008 121.23(9) . . ?
C008 C009 C006 120.00(9) . . ?
C006 C00A C00E 117.81(9) . . ?
C006 C00A C00I 119.00(9) . . ?
C00I C00A C00E 123.18(9) . . ?
N004 C00B C00C 109.55(8) . . ?
C00H C00B N004 128.75(9) . . ?
C00H C00B C00C 121.69(9) . . ?
C00B C00C C005 106.75(8) . . ?
C00G C00C C005 133.75(9) . . ?
C00G C00C C00B 119.48(9) . . ?
C005 C00D H00D 120.1 . . ?
C00I C00D C005 119.85(9) . . ?
C00I C00D H00D 120.1 . . ?
C00A C00E H00E 119.4 . . ?
C00K C00E C00A 121.23(10) . . ?
C00K C00E H00E 119.4 . . ?
N003 C00F H00F 118.8 . . ?
N003 C00F C00N 122.49(10) . . ?
C00N C00F H00F 118.8 . . ?
C00C C00G H00G 120.2 . . ?
C00L C00G C00C 119.60(10) . . ?
C00L C00G H00G 120.2 . . ?
C00B C00H H00H 121.4 . . ?
C00J C00H C00B 117.20(9) . . ?
C00J C00H H00H 121.4 . . ?
C00A C00I H00I 119.2 . . ?
C00D C00I C00A 121.54(9) . . ?
C00D C00I H00I 119.2 . . ?
C00H C00J H00J 118.8 . . ?
C00H C00J C00L 122.46(10) . . ?
C00L C00J H00J 118.8 . . ?
C008 C00K H00K 119.2 . . ?
C00E C00K C008 121.65(9) . . ?
C00E C00K H00K 119.2 . . ?
C00G C00L C00J 119.56(10) . . ?
C00G C00L C00O 120.46(10) . . ?
C00J C00L C00O 119.98(10) . . ?
C008 C00M H00M 120.0 . . ?
C00N C00M C008 120.02(10) . . ?
C00N C00M H00M 120.0 . . ?
C00F C00N H00N 120.4 . . ?
C00M C00N C00F 119.26(10) . . ?
C00M C00N H00N 120.4 . . ?
C00L C00O H00A 109.5 . . ?
C00L C00O H00B 109.5 . . ?
C00L C00O H00C 109.5 . . ?
H00A C00O H00B 109.5 . . ?
H00A C00O H00C 109.5 . . ?
H00B C00O H00C 109.5 . . ?
F001 B00P N003 106.93(8) . . ?
F001 B00P N004 111.80(9) . . ?
F002 B00P F001 109.53(9) . . ?
F002 B00P N003 107.33(8) . . ?
F002 B00P N004 113.00(9) . . ?
N004 B00P N003 107.95(8) . . ?

loop_
_geom_bond_atom_site_label_1
_geom_bond_atom_site_label_2
_geom_bond_distance
_geom_bond_site_symmetry_2
_geom_bond_publ_flag
F001 B00P 1.3904(13) . ?
F002 B00P 1.3816(13) . ?
N003 C009 1.3741(13) . ?
N003 C00F 1.3431(12) . ?
N003 B00P 1.6194(14) . ?
N004 C007 1.3705(12) . ?
N004 C00B 1.3998(12) . ?
N004 B00P 1.5152(13) . ?
C005 C007 1.4007(13) . ?
C005 C00C 1.4421(14) . ?
C005 C00D 1.4082(13) . ?
C006 C007 1.3964(13) . ?
C006 C009 1.4179(13) . ?
C006 C00A 1.4105(13) . ?
C008 C009 1.4117(13) . ?
C008 C00K 1.4379(15) . ?
C008 C00M 1.4001(15) . ?
C00A C00E 1.4346(14) . ?
C00A C00I 1.4188(14) . ?
C00B C00C 1.4170(13) . ?
C00B C00H 1.3951(14) . ?
C00C C00G 1.4018(13) . ?
C00D H00D 0.9500 . ?
C00D C00I 1.3843(15) . ?
C00E H00E 0.9500 . ?
C00E C00K 1.3568(15) . ?
C00F H00F 0.9500 . ?
C00F C00N 1.3862(15) . ?
C00G H00G 0.9500 . ?
C00G C00L 1.3855(15) . ?
C00H H00H 0.9500 . ?
C00H C00J 1.3879(14) . ?
C00I H00I 0.9500 . ?
C00J H00J 0.9500 . ?
C00J C00L 1.4110(16) . ?
C00K H00K 0.9500 . ?
C00L C00O 1.5103(14) . ?
C00M H00M 0.9500 . ?
C00M C00N 1.3788(17) . ?
C00N H00N 0.9500 . ?
C00O H00A 0.9800 . ?
C00O H00B 0.9800 . ?
C00O H00C 0.9800 . ?

loop_
_geom_torsion_atom_site_label_1
_geom_torsion_atom_site_label_2
_geom_torsion_atom_site_label_3
_geom_torsion_atom_site_label_4
_geom_torsion
_geom_torsion_site_symmetry_1
_geom_torsion_site_symmetry_2
_geom_torsion_site_symmetry_3
_geom_torsion_site_symmetry_4
_geom_torsion_publ_flag
N003 C00F C00N C00M -0.08(17) . . . . ?
N004 C00B C00C C005 0.20(11) . . . . ?
N004 C00B C00C C00G -178.55(8) . . . . ?
N004 C00B C00H C00J 178.37(10) . . . . ?
C005 C00C C00G C00L -178.39(10) . . . . ?
C005 C00D C00I C00A 1.21(16) . . . . ?
C006 C00A C00E C00K 0.97(15) . . . . ?
C006 C00A C00I C00D -0.78(16) . . . . ?
C007 N004 C00B C00C -0.28(10) . . . . ?
C007 N004 C00B C00H -179.08(10) . . . . ?
C007 N004 B00P F001 -115.11(10) . . . . ?
C007 N004 B00P F002 120.77(10) . . . . ?
C007 N004 B00P N003 2.24(13) . . . . ?
C007 C005 C00C C00B -0.04(10) . . . . ?
C007 C005 C00C C00G 178.45(10) . . . . ?
C007 C005 C00D C00I -0.31(15) . . . . ?
C007 C006 C009 N003 0.00(14) . . . . ?
C007 C006 C009 C008 179.55(8) . . . . ?
C007 C006 C00A C00E 179.80(9) . . . . ?
C007 C006 C00A C00I -0.55(14) . . . . ?
C008 C00M C00N C00F -0.19(16) . . . . ?
C009 N003 C00F C00N 0.35(16) . . . . ?
C009 N003 B00P F001 118.18(10) . . . . ?
C009 N003 B00P F002 -124.37(10) . . . . ?
C009 N003 B00P N004 -2.27(13) . . . . ?
C009 C006 C007 N004 0.04(15) . . . . ?
C009 C006 C007 C005 -177.54(9) . . . . ?
C009 C006 C00A C00E -1.18(14) . . . . ?
C009 C006 C00A C00I 178.47(9) . . . . ?
C009 C008 C00K C00E -0.53(15) . . . . ?
C009 C008 C00M C00N 0.18(16) . . . . ?
C00A C006 C007 N004 179.06(9) . . . . ?
C00A C006 C007 C005 1.49(15) . . . . ?
C00A C006 C009 N003 -178.99(8) . . . . ?
C00A C006 C009 C008 0.56(15) . . . . ?
C00A C00E C00K C008 -0.12(16) . . . . ?
C00B N004 C007 C005 0.26(11) . . . . ?
C00B N004 C007 C006 -177.54(9) . . . . ?
C00B N004 B00P F001 59.99(14) . . . . ?
C00B N004 B00P F002 -64.13(14) . . . . ?
C00B N004 B00P N003 177.33(9) . . . . ?
C00B C00C C00G C00L -0.05(14) . . . . ?
C00B C00H C00J C00L -0.04(15) . . . . ?
C00C C005 C007 N004 -0.14(11) . . . . ?
C00C C005 C007 C006 177.71(9) . . . . ?
C00C C005 C00D C00I -178.58(11) . . . . ?
C00C C00B C00H C00J -0.30(14) . . . . ?
C00C C00G C00L C00J -0.28(15) . . . . ?
C00C C00G C00L C00O 179.90(9) . . . . ?
C00D C005 C007 N004 -178.91(8) . . . . ?
C00D C005 C007 C006 -1.06(15) . . . . ?
C00D C005 C00C C00B 178.39(11) . . . . ?
C00D C005 C00C C00G -3.1(2) . . . . ?
C00E C00A C00I C00D 178.85(9) . . . . ?
C00F N003 C009 C006 179.19(9) . . . . ?
C00F N003 C009 C008 -0.36(14) . . . . ?
C00F N003 B00P F001 -59.80(11) . . . . ?
C00F N003 B00P F002 57.66(11) . . . . ?
C00F N003 B00P N004 179.76(8) . . . . ?
C00H C00B C00C C005 179.10(9) . . . . ?
C00H C00B C00C C00G 0.35(14) . . . . ?
C00H C00J C00L C00G 0.33(16) . . . . ?
C00H C00J C00L C00O -179.84(10) . . . . ?
C00I C00A C00E C00K -178.67(10) . . . . ?
C00K C008 C009 N003 179.85(9) . . . . ?
C00K C008 C009 C006 0.31(14) . . . . ?
C00K C008 C00M C00N -179.56(10) . . . . ?
C00M C008 C009 N003 0.10(15) . . . . ?
C00M C008 C009 C006 -179.44(9) . . . . ?
C00M C008 C00K C00E 179.20(10) . . . . ?
B00P N003 C009 C006 1.27(14) . . . . ?
B00P N003 C009 C008 -178.28(9) . . . . ?
B00P N003 C00F C00N 178.46(9) . . . . ?
B00P N004 C007 C005 176.40(9) . . . . ?
B00P N004 C007 C006 -1.40(15) . . . . ?
B00P N004 C00B C00C -175.99(10) . . . . ?
B00P N004 C00B C00H 5.21(17) . . . . ?
